data_4122754
loop_
_publ_author_name
'Kim, Sung Kuk'
'Lee, Juhoon'
'Williams, Neil J.'
'Lynch, Vincent M.'
'Hay, Benjamin P.'
'Moyer, Bruce A.'
'Sessler, Jonathan L.'

_publ_section_title
;
 Bipyrrole-Strapped Calix[4]pyrroles: Strong Anion Receptors That Extract
 the Sulfate Anion.
;
_journal_issue 42
_journal_name_full 'Journal of the American Chemical Society'
_journal_page_first 15079
_journal_page_last 15085
_journal_paper_doi 10.1021/ja5086996
_journal_volume 136
_journal_year 2014
_chemical_formula_moiety 'C52 H58 N6 O4, Cs 1+, F 1-, C H4 O'
_chemical_formula_sum 'C53 H62 Cs F N6 O5'
_chemical_formula_weight 1015.00
_chemical_name_systematic
;
 ?
;
_space_group_IT_number 14
_symmetry_cell_setting monoclinic
_symmetry_space_group_name_Hall '-P 2yn'
_symmetry_space_group_name_H-M 'P 1 21/n 1'
_atom_sites_solution_hydrogens geom
_atom_sites_solution_primary direct
_atom_sites_solution_secondary difmap
_audit_creation_method SHELXL-97
_cell_angle_alpha 90.00
_cell_angle_beta 96.674(3)
_cell_angle_gamma 90.00
_cell_formula_units_Z 4
_cell_length_a 13.421(2)
_cell_length_b 21.477(3)
_cell_length_c 17.353(2)
_cell_measurement_reflns_used 63698
_cell_measurement_temperature 153(2)
_cell_measurement_theta_max 27.5
_cell_measurement_theta_min 3.0
_cell_volume 4968.0(12)
_computing_cell_refinement 'CrystalClear (Rigaku Inc., 2008)'
_computing_data_collection 'CrystalClear (Rigaku Inc., 2008)'
_computing_data_reduction 'CrystalClear (Rigaku Inc., 2008)'
_computing_molecular_graphics 'XP SHELXTL/PC, Siemens Analytical'
_computing_structure_refinement 'XL SHELXTL/PC, Siemens Analytical'
_computing_structure_solution
;

SIR97 - Altomare A., Burla M.C., Camalli M., Cascarano G.L., Giacovazzo C., 
Guagliardi A., Moliterni A.G.G., Polidori G.,Spagna R.
;
_diffrn_ambient_temperature 153(2)
_diffrn_measured_fraction_theta_full 0.997
_diffrn_measured_fraction_theta_max 0.997
_diffrn_measurement_device_type 'Rigaku SCX-Mini with Mercury CCD'
_diffrn_measurement_method \w-scans
_diffrn_radiation_monochromator graphite
_diffrn_radiation_source 'fine-focus sealed tube'
_diffrn_radiation_type MoK\a
_diffrn_radiation_wavelength 0.71075
_diffrn_reflns_av_R_equivalents 0.1092
_diffrn_reflns_av_sigmaI/netI 0.0832
_diffrn_reflns_limit_h_max 17
_diffrn_reflns_limit_h_min -17
_diffrn_reflns_limit_k_max 27
_diffrn_reflns_limit_k_min -27
_diffrn_reflns_limit_l_max 22
_diffrn_reflns_limit_l_min -22
_diffrn_reflns_number 52278
_diffrn_reflns_theta_full 27.45
_diffrn_reflns_theta_max 27.45
_diffrn_reflns_theta_min 3.03
_exptl_absorpt_coefficient_mu 0.802
_exptl_absorpt_correction_T_max 1.00
_exptl_absorpt_correction_T_min 0.464
_exptl_absorpt_correction_type multi-scan
_exptl_absorpt_process_details
;
Abscor.  T. Higashi (2001).  The Rigaku Corporation, Tokyo, Japan.
;
_exptl_crystal_colour colorless
_exptl_crystal_density_diffrn 1.357
_exptl_crystal_density_method 'not measured'
_exptl_crystal_description prism
_exptl_crystal_F_000 2104
_exptl_crystal_size_max 0.16
_exptl_crystal_size_mid 0.14
_exptl_crystal_size_min 0.06
_refine_diff_density_max 0.581
_refine_diff_density_min -0.793
_refine_diff_density_rms 0.096
_refine_ls_extinction_method none
_refine_ls_goodness_of_fit_ref 1.073
_refine_ls_hydrogen_treatment constr
_refine_ls_matrix_type full
_refine_ls_number_parameters 605
_refine_ls_number_reflns 11322
_refine_ls_number_restraints 0
_refine_ls_restrained_S_all 1.073
_refine_ls_R_factor_all 0.0783
_refine_ls_R_factor_gt 0.0524
_refine_ls_shift/su_max 0.002
_refine_ls_shift/su_mean 0.000
_refine_ls_structure_factor_coef Fsqd
_refine_ls_weighting_details 'calc w=1/[\s^2^(Fo^2^)+(0.0322P)^2^+4.2220P] where P=(Fo^2^+2Fc^2^)/3'
_refine_ls_weighting_scheme calc
_refine_ls_wR_factor_gt 0.1076
_refine_ls_wR_factor_ref 0.1182
_reflns_number_gt 8432
_reflns_number_total 11322
_reflns_threshold_expression >2sigma(I)
_cod_data_source_file ja5086996_si_002.cif
_cod_data_source_block shelxl
_cod_depositor_comments
;
The following automatic conversions were performed:

'_symmetry_cell_setting' value 'Monoclinic' changed to 'monoclinic'
according to
/home/saulius/struct/COD-crude-data--automatic-downloads/rss-feeds/ACS/lib/dictionaries/cif_core.dic
dictionary named 'cif_core.dic' version 2.4.2 from 2011-04-26.

Automatic conversion script
Id: cif_fix_values 2827 2014-09-09 07:05:25Z andrius 

 Adding full bibliography for 4122754--4122756.cif.
;
_cod_original_sg_symbol_H-M P21/n
_cod_database_code 4122754

loop_
_symmetry_equiv_pos_as_xyz
'x, y, z'
'-x+1/2, y+1/2, -z+1/2'
'-x, -y, -z'
'x-1/2, -y-1/2, z-1/2'

loop_
_atom_site_label
_atom_site_type_symbol
_atom_site_fract_x
_atom_site_fract_y
_atom_site_fract_z
_atom_site_U_iso_or_equiv
_atom_site_adp_type
_atom_site_occupancy
_atom_site_symmetry_multiplicity
_atom_site_calc_flag
_atom_site_refinement_flags
Cs1 Cs 0.247481(16) 0.362444(11) 0.270155(13) 0.02639(8) Uani 1 1 d .
F1 F 0.26238(14) 0.30976(9) 0.48584(11) 0.0227(4) Uani 1 1 d .
O1 O -0.02092(17) 0.23652(11) 0.59007(14) 0.0250(6) Uani 1 1 d .
O2 O -0.14465(17) 0.17376(11) 0.62226(15) 0.0287(6) Uani 1 1 d .
O3 O 0.61585(17) 0.08677(11) 0.63365(14) 0.0260(6) Uani 1 1 d .
O4 O 0.52540(16) 0.16945(11) 0.58378(14) 0.0220(5) Uani 1 1 d .
N1 N 0.4076(2) 0.39087(12) 0.43452(16) 0.0185(6) Uani 1 1 d .
H1N H 0.3833 0.3674 0.4695 0.022 Uiso 1 1 calc R
N2 N 0.3567(2) 0.24487(12) 0.37359(16) 0.0182(6) Uani 1 1 d .
H2N H 0.3341 0.2612 0.4147 0.022 Uiso 1 1 calc R
N3 N 0.1060(2) 0.27197(13) 0.37295(16) 0.0201(6) Uani 1 1 d .
H3N H 0.1408 0.2771 0.4187 0.024 Uiso 1 1 calc R
N4 N 0.1558(2) 0.41897(13) 0.42951(16) 0.0214(6) Uani 1 1 d .
H4N H 0.1809 0.3874 0.4578 0.026 Uiso 1 1 calc R
N5 N 0.11824(19) 0.14458(12) 0.61167(16) 0.0189(6) Uani 1 1 d .
H5 H 0.1445 0.1813 0.6038 0.023 Uiso 1 1 calc R
N6 N 0.3496(2) 0.11686(12) 0.61283(15) 0.0173(6) Uani 1 1 d .
H6 H 0.3437 0.1568 0.6021 0.021 Uiso 1 1 calc R
C1 C 0.4756(2) 0.37118(15) 0.3859(2) 0.0187(7) Uani 1 1 d .
C2 C 0.4941(3) 0.42081(16) 0.3399(2) 0.0234(8) Uani 1 1 d .
H2 H 0.5379 0.4211 0.3007 0.028 Uiso 1 1 calc R
C3 C 0.4356(3) 0.47202(16) 0.3619(2) 0.0249(8) Uani 1 1 d .
H3 H 0.4335 0.5125 0.3397 0.030 Uiso 1 1 calc R
C4 C 0.3830(2) 0.45246(15) 0.4206(2) 0.0206(7) Uani 1 1 d .
C5 C 0.3073(3) 0.48668(15) 0.4637(2) 0.0242(8) Uani 1 1 d .
C6 C 0.2035(3) 0.47531(16) 0.4224(2) 0.0231(8) Uani 1 1 d .
C7 C 0.1401(3) 0.51124(18) 0.3732(3) 0.0366(10) Uani 1 1 d .
H7 H 0.1531 0.5524 0.3570 0.044 Uiso 1 1 calc R
C8 C 0.0521(3) 0.47652(18) 0.3506(2) 0.0339(10) Uani 1 1 d .
H8 H -0.0045 0.4904 0.3170 0.041 Uiso 1 1 calc R
C9 C 0.0626(2) 0.41941(17) 0.3854(2) 0.0232(8) Uani 1 1 d .
C10 C -0.0091(3) 0.36503(16) 0.38645(19) 0.0214(7) Uani 1 1 d .
C11 C 0.0268(2) 0.30885(16) 0.3433(2) 0.0216(8) Uani 1 1 d .
C12 C -0.0064(3) 0.28612(18) 0.2711(2) 0.0280(8) Uani 1 1 d .
H12 H -0.0605 0.3023 0.2367 0.034 Uiso 1 1 calc R
C13 C 0.0540(3) 0.23428(18) 0.2566(2) 0.0278(8) Uani 1 1 d .
H13 H 0.0477 0.2098 0.2107 0.033 Uiso 1 1 calc R
C14 C 0.1231(2) 0.22556(16) 0.3205(2) 0.0212(7) Uani 1 1 d .
C15 C 0.2038(3) 0.17617(16) 0.3382(2) 0.0219(8) Uani 1 1 d .
C16 C 0.3067(3) 0.20122(15) 0.32536(19) 0.0208(7) Uani 1 1 d .
C17 C 0.3664(3) 0.18748(16) 0.2689(2) 0.0256(8) Uani 1 1 d .
H17 H 0.3511 0.1589 0.2275 0.031 Uiso 1 1 calc R
C18 C 0.4560(3) 0.22385(17) 0.2834(2) 0.0268(8) Uani 1 1 d .
H18 H 0.5111 0.2235 0.2537 0.032 Uiso 1 1 calc R
C19 C 0.4477(2) 0.25919(16) 0.34792(19) 0.0190(7) Uani 1 1 d .
C20 C 0.5202(2) 0.30583(16) 0.39008(19) 0.0195(7) Uani 1 1 d .
C21 C 0.3144(3) 0.46479(18) 0.5492(2) 0.0318(9) Uani 1 1 d .
H21A H 0.3007 0.4200 0.5507 0.048 Uiso 1 1 calc R
H21B H 0.2652 0.4874 0.5760 0.048 Uiso 1 1 calc R
H21C H 0.3820 0.4731 0.5750 0.048 Uiso 1 1 calc R
C22 C 0.3306(3) 0.55695(16) 0.4632(3) 0.0346(10) Uani 1 1 d .
H22A H 0.3987 0.5642 0.4886 0.052 Uiso 1 1 calc R
H22B H 0.2824 0.5794 0.4912 0.052 Uiso 1 1 calc R
H22C H 0.3255 0.5718 0.4095 0.052 Uiso 1 1 calc R
C23 C -0.1122(3) 0.38543(18) 0.3466(2) 0.0292(9) Uani 1 1 d .
H23A H -0.1397 0.4180 0.3775 0.044 Uiso 1 1 calc R
H23B H -0.1578 0.3496 0.3421 0.044 Uiso 1 1 calc R
H23C H -0.1049 0.4016 0.2948 0.044 Uiso 1 1 calc R
C24 C 0.2051(3) 0.15331(16) 0.4229(2) 0.0250(8) Uani 1 1 d .
H24A H 0.2546 0.1199 0.4329 0.038 Uiso 1 1 calc R
H24B H 0.1385 0.1376 0.4309 0.038 Uiso 1 1 calc R
H24C H 0.2230 0.1880 0.4586 0.038 Uiso 1 1 calc R
C25 C 0.1792(3) 0.12115(17) 0.2826(2) 0.0316(9) Uani 1 1 d .
H25A H 0.1834 0.1347 0.2292 0.047 Uiso 1 1 calc R
H25B H 0.1112 0.1062 0.2874 0.047 Uiso 1 1 calc R
H25C H 0.2273 0.0874 0.2959 0.047 Uiso 1 1 calc R
C26 C 0.6165(2) 0.30804(17) 0.3494(2) 0.0248(8) Uani 1 1 d .
H26A H 0.6002 0.3232 0.2961 0.037 Uiso 1 1 calc R
H26B H 0.6454 0.2662 0.3483 0.037 Uiso 1 1 calc R
H26C H 0.6652 0.3362 0.3778 0.037 Uiso 1 1 calc R
C27 C -0.0161(2) 0.34897(16) 0.4735(2) 0.0218(8) Uani 1 1 d .
H27A H 0.0484 0.3302 0.4954 0.026 Uiso 1 1 calc R
H27B H -0.0243 0.3883 0.5018 0.026 Uiso 1 1 calc R
C28 C -0.1009(3) 0.30470(17) 0.4893(2) 0.0263(8) Uani 1 1 d .
H28A H -0.1663 0.3251 0.4738 0.032 Uiso 1 1 calc R
H28B H -0.0976 0.2667 0.4575 0.032 Uiso 1 1 calc R
C29 C -0.0938(3) 0.28668(17) 0.5746(2) 0.0283(9) Uani 1 1 d .
H29A H -0.0728 0.3232 0.6074 0.034 Uiso 1 1 calc R
H29B H -0.1603 0.2728 0.5875 0.034 Uiso 1 1 calc R
C30 C -0.0579(2) 0.18102(16) 0.61099(19) 0.0196(7) Uani 1 1 d .
C31 C 0.0179(2) 0.13240(15) 0.61799(19) 0.0188(7) Uani 1 1 d .
C32 C 0.0046(2) 0.06898(15) 0.62927(19) 0.0189(7) Uani 1 1 d .
C33 C 0.1018(2) 0.04106(15) 0.62966(19) 0.0174(7) Uani 1 1 d .
C34 C 0.1686(2) 0.08975(15) 0.61984(19) 0.0185(7) Uani 1 1 d .
C35 C 0.2730(2) 0.07703(15) 0.62164(19) 0.0184(7) Uani 1 1 d .
C36 C 0.3112(2) 0.01663(15) 0.63535(19) 0.0191(7) Uani 1 1 d .
C37 C 0.4180(2) 0.02174(15) 0.63880(19) 0.0180(7) Uani 1 1 d .
C38 C 0.4387(2) 0.08375(15) 0.62372(18) 0.0175(7) Uani 1 1 d .
C39 C 0.5350(3) 0.11229(16) 0.61539(18) 0.0187(7) Uani 1 1 d .
C40 C 0.6191(2) 0.20014(17) 0.5687(2) 0.0253(8) Uani 1 1 d .
H40A H 0.6750 0.1698 0.5750 0.030 Uiso 1 1 calc R
H40B H 0.6351 0.2343 0.6065 0.030 Uiso 1 1 calc R
C41 C 0.6076(3) 0.22602(16) 0.4870(2) 0.0228(8) Uani 1 1 d .
H41A H 0.5755 0.1940 0.4513 0.027 Uiso 1 1 calc R
H41B H 0.6751 0.2343 0.4717 0.027 Uiso 1 1 calc R
C42 C 0.5455(2) 0.28593(15) 0.47673(19) 0.0192(7) Uani 1 1 d .
H42A H 0.5830 0.3200 0.5055 0.023 Uiso 1 1 calc R
H42B H 0.4821 0.2799 0.4998 0.023 Uiso 1 1 calc R
C43 C -0.0943(2) 0.03863(16) 0.6389(2) 0.0210(7) Uani 1 1 d .
H43A H -0.1345 0.0675 0.6674 0.025 Uiso 1 1 calc R
H43B H -0.0816 0.0007 0.6710 0.025 Uiso 1 1 calc R
C44 C -0.1553(3) 0.02086(19) 0.5623(2) 0.0340(9) Uani 1 1 d .
H44A H -0.1714 0.0585 0.5313 0.051 Uiso 1 1 calc R
H44B H -0.2176 0.0004 0.5728 0.051 Uiso 1 1 calc R
H44C H -0.1161 -0.0076 0.5336 0.051 Uiso 1 1 calc R
C45 C 0.1369(3) -0.02316(15) 0.6356(2) 0.0212(7) Uani 1 1 d .
C46 C 0.0704(3) -0.07401(16) 0.6321(2) 0.0306(9) Uani 1 1 d .
H46 H 0.0003 -0.0662 0.6281 0.037 Uiso 1 1 calc R
C47 C 0.1038(3) -0.13496(17) 0.6344(3) 0.0349(10) Uani 1 1 d .
H47 H 0.0573 -0.1684 0.6322 0.042 Uiso 1 1 calc R
C48 C 0.2062(3) -0.14670(17) 0.6400(2) 0.0340(10) Uani 1 1 d .
H48 H 0.2297 -0.1885 0.6423 0.041 Uiso 1 1 calc R
C49 C 0.2742(3) -0.09807(16) 0.6423(2) 0.0264(8) Uani 1 1 d .
H49 H 0.3439 -0.1070 0.6454 0.032 Uiso 1 1 calc R
C50 C 0.2419(3) -0.03560(16) 0.6400(2) 0.0218(7) Uani 1 1 d .
C51 C 0.4960(2) -0.02985(15) 0.6535(2) 0.0220(8) Uani 1 1 d .
H51A H 0.5594 -0.0116 0.6785 0.026 Uiso 1 1 calc R
H51B H 0.4723 -0.0605 0.6899 0.026 Uiso 1 1 calc R
C52 C 0.5168(3) -0.06360(17) 0.5797(2) 0.0313(9) Uani 1 1 d .
H52A H 0.4534 -0.0784 0.5520 0.047 Uiso 1 1 calc R
H52B H 0.5611 -0.0991 0.5934 0.047 Uiso 1 1 calc R
H52C H 0.5492 -0.0349 0.5464 0.047 Uiso 1 1 calc R
O1A O 0.26064(19) 0.24278(11) 0.60689(14) 0.0267(6) Uani 1 1 d .
H1A H 0.2593 0.2648 0.5667 0.040 Uiso 1 1 calc R
C2A C 0.2564(4) 0.2820(2) 0.6727(2) 0.0444(11) Uani 1 1 d .
H2A1 H 0.3186 0.3061 0.6821 0.067 Uiso 1 1 calc R
H2A2 H 0.2485 0.2564 0.7183 0.067 Uiso 1 1 calc R
H2A3 H 0.1993 0.3105 0.6630 0.067 Uiso 1 1 calc R

loop_
_atom_site_aniso_label
_atom_site_aniso_U_11
_atom_site_aniso_U_22
_atom_site_aniso_U_33
_atom_site_aniso_U_23
_atom_site_aniso_U_13
_atom_site_aniso_U_12
Cs1 0.02071(12) 0.03591(14) 0.02271(12) 0.00574(10) 0.00318(9) -0.00493(10)
F1 0.0245(10) 0.0218(10) 0.0227(10) 0.0017(8) 0.0062(9) -0.0006(8)
O1 0.0212(12) 0.0192(13) 0.0372(15) 0.0099(11) 0.0145(11) 0.0052(10)
O2 0.0163(12) 0.0246(14) 0.0465(16) 0.0012(12) 0.0096(12) 0.0000(11)
O3 0.0164(12) 0.0250(13) 0.0354(14) 0.0032(12) -0.0014(11) 0.0029(11)
O4 0.0131(11) 0.0218(13) 0.0310(14) 0.0075(11) 0.0025(10) -0.0016(10)
N1 0.0183(14) 0.0133(14) 0.0241(15) 0.0016(12) 0.0029(12) -0.0014(11)
N2 0.0188(14) 0.0190(15) 0.0174(14) -0.0039(12) 0.0049(12) -0.0022(12)
N3 0.0194(15) 0.0228(16) 0.0178(14) -0.0010(12) 0.0017(12) -0.0034(12)
N4 0.0181(14) 0.0180(15) 0.0280(16) 0.0064(13) 0.0030(12) 0.0005(12)
N5 0.0160(14) 0.0127(14) 0.0291(16) 0.0023(12) 0.0077(12) -0.0018(11)
N6 0.0173(14) 0.0128(13) 0.0222(15) 0.0025(12) 0.0039(12) 0.0023(11)
C1 0.0157(16) 0.0163(17) 0.0243(17) 0.0005(14) 0.0022(14) 0.0002(13)
C2 0.0242(18) 0.0227(19) 0.0242(18) 0.0025(15) 0.0059(15) -0.0040(15)
C3 0.0258(19) 0.0160(18) 0.033(2) 0.0066(15) 0.0044(16) -0.0018(15)
C4 0.0202(17) 0.0128(17) 0.0284(19) -0.0019(14) 0.0008(15) -0.0008(14)
C5 0.0237(18) 0.0139(17) 0.035(2) -0.0021(15) 0.0045(16) -0.0029(14)
C6 0.0243(18) 0.0170(18) 0.0292(19) 0.0005(15) 0.0075(16) 0.0023(15)
C7 0.031(2) 0.024(2) 0.054(3) 0.015(2) 0.001(2) -0.0018(17)
C8 0.026(2) 0.031(2) 0.044(2) 0.0192(19) -0.0016(18) 0.0034(17)
C9 0.0164(17) 0.028(2) 0.0256(18) 0.0058(16) 0.0065(15) 0.0004(15)
C10 0.0199(17) 0.0256(19) 0.0198(17) 0.0068(15) 0.0070(14) 0.0005(15)
C11 0.0120(16) 0.029(2) 0.0238(18) 0.0009(16) 0.0021(14) -0.0082(14)
C12 0.0206(18) 0.038(2) 0.0247(19) 0.0069(17) 0.0014(15) -0.0049(16)
C13 0.030(2) 0.033(2) 0.0194(18) 0.0000(16) 0.0011(16) -0.0108(17)
C14 0.0210(18) 0.0220(18) 0.0216(18) -0.0002(15) 0.0060(15) -0.0073(15)
C15 0.0212(18) 0.0207(18) 0.0243(18) -0.0019(15) 0.0047(15) -0.0059(15)
C16 0.0241(18) 0.0174(17) 0.0212(17) -0.0018(14) 0.0042(15) -0.0053(14)
C17 0.030(2) 0.0233(19) 0.0241(19) -0.0090(16) 0.0068(16) -0.0039(16)
C18 0.0231(19) 0.035(2) 0.0243(19) -0.0007(17) 0.0128(16) -0.0026(16)
C19 0.0114(15) 0.0231(18) 0.0231(18) 0.0017(15) 0.0042(14) -0.0011(14)
C20 0.0174(17) 0.0211(18) 0.0205(17) -0.0021(14) 0.0039(14) -0.0013(14)
C21 0.032(2) 0.031(2) 0.032(2) -0.0092(18) 0.0042(17) -0.0018(17)
C22 0.032(2) 0.0158(19) 0.056(3) -0.0051(18) 0.007(2) -0.0035(16)
C23 0.0180(18) 0.035(2) 0.035(2) 0.0100(18) 0.0031(16) 0.0000(16)
C24 0.030(2) 0.0186(18) 0.0274(19) 0.0003(15) 0.0088(16) -0.0058(15)
C25 0.034(2) 0.024(2) 0.038(2) -0.0083(17) 0.0101(18) -0.0135(16)
C26 0.0162(17) 0.028(2) 0.032(2) 0.0045(16) 0.0079(15) -0.0013(15)
C27 0.0171(17) 0.0245(19) 0.0248(18) 0.0034(15) 0.0072(15) 0.0010(14)
C28 0.0198(18) 0.0240(19) 0.036(2) 0.0030(17) 0.0084(16) 0.0051(15)
C29 0.0260(19) 0.026(2) 0.036(2) 0.0077(17) 0.0152(17) 0.0126(16)
C30 0.0176(17) 0.0208(18) 0.0203(17) 0.0013(15) 0.0021(14) -0.0022(14)
C31 0.0159(16) 0.0227(18) 0.0187(16) -0.0004(15) 0.0053(13) -0.0007(14)
C32 0.0176(17) 0.0205(18) 0.0192(17) -0.0033(14) 0.0052(14) -0.0021(14)
C33 0.0137(16) 0.0214(18) 0.0182(16) 0.0021(14) 0.0065(13) -0.0011(13)
C34 0.0188(17) 0.0177(17) 0.0194(17) 0.0023(14) 0.0043(14) 0.0030(14)
C35 0.0171(16) 0.0193(18) 0.0194(17) 0.0016(14) 0.0048(14) 0.0001(14)
C36 0.0205(17) 0.0179(17) 0.0190(17) 0.0018(14) 0.0034(14) 0.0001(14)
C37 0.0167(16) 0.0200(18) 0.0178(16) -0.0019(14) 0.0038(14) 0.0028(14)
C38 0.0145(16) 0.0206(18) 0.0176(16) 0.0006(14) 0.0032(13) 0.0011(14)
C39 0.0204(18) 0.0209(18) 0.0144(16) -0.0036(14) 0.0009(14) -0.0023(14)
C40 0.0137(16) 0.0255(19) 0.036(2) 0.0064(17) 0.0014(15) -0.0047(15)
C41 0.0180(17) 0.0188(18) 0.032(2) 0.0020(16) 0.0072(15) -0.0006(14)
C42 0.0175(17) 0.0180(17) 0.0221(17) 0.0005(14) 0.0023(14) -0.0047(14)
C43 0.0177(17) 0.0172(17) 0.0298(19) -0.0035(15) 0.0108(15) -0.0017(14)
C44 0.030(2) 0.034(2) 0.037(2) 0.0023(18) 0.0012(18) -0.0098(18)
C45 0.0231(18) 0.0191(18) 0.0232(18) 0.0024(15) 0.0097(15) 0.0022(14)
C46 0.0246(19) 0.0207(19) 0.050(2) 0.0046(18) 0.0179(18) 0.0000(16)
C47 0.032(2) 0.0190(19) 0.057(3) 0.0030(19) 0.018(2) -0.0039(17)
C48 0.034(2) 0.019(2) 0.052(3) 0.0058(18) 0.018(2) 0.0048(17)
C49 0.0203(18) 0.0219(19) 0.039(2) 0.0035(17) 0.0113(16) 0.0031(15)
C50 0.0241(18) 0.0201(18) 0.0222(18) 0.0022(15) 0.0069(15) 0.0019(15)
C51 0.0175(17) 0.0198(18) 0.0288(19) 0.0036(15) 0.0027(15) 0.0027(14)
C52 0.038(2) 0.025(2) 0.033(2) -0.0002(17) 0.0091(18) 0.0096(17)
O1A 0.0356(14) 0.0213(13) 0.0237(13) 0.0026(11) 0.0057(12) -0.0020(11)
C2A 0.055(3) 0.046(3) 0.032(2) -0.001(2) 0.006(2) 0.003(2)

loop_
_atom_type_symbol
_atom_type_description
_atom_type_scat_dispersion_real
_atom_type_scat_dispersion_imag
_atom_type_scat_source
C C 0.0033 0.0016 'International Tables Vol C Tables 4.2.6.8 and 6.1.1.4'
H H 0.0000 0.0000 'International Tables Vol C Tables 4.2.6.8 and 6.1.1.4'
N N 0.0061 0.0033 'International Tables Vol C Tables 4.2.6.8 and 6.1.1.4'
O O 0.0106 0.0060 'International Tables Vol C Tables 4.2.6.8 and 6.1.1.4'
F F 0.0171 0.0103 'International Tables Vol C Tables 4.2.6.8 and 6.1.1.4'
Cs Cs -0.3680 2.1192 'International Tables Vol C Tables 4.2.6.8 and 6.1.1.4'

loop_
_geom_angle_atom_site_label_1
_geom_angle_atom_site_label_2
_geom_angle_atom_site_label_3
_geom_angle
_geom_angle_site_symmetry_1
_geom_angle_site_symmetry_3
O3 Cs1 O2 74.51(7) 4_565 4_665
O3 Cs1 N2 152.12(6) 4_565 .
O2 Cs1 N2 92.08(6) 4_665 .
O3 Cs1 N3 108.19(7) 4_565 .
O2 Cs1 N3 128.50(6) 4_665 .
N2 Cs1 N3 61.19(7) . .
O3 Cs1 N4 106.22(7) 4_565 .
O2 Cs1 N4 171.62(6) 4_665 .
N2 Cs1 N4 90.61(7) . .
N3 Cs1 N4 59.53(7) . .
O3 Cs1 N1 148.33(6) 4_565 .
O2 Cs1 N1 114.52(6) 4_665 .
N2 Cs1 N1 59.50(6) . .
N3 Cs1 N1 89.97(7) . .
N4 Cs1 N1 60.45(6) . .
O3 Cs1 C1 147.11(7) 4_565 .
O2 Cs1 C1 91.51(7) 4_665 .
N2 Cs1 C1 54.97(7) . .
N3 Cs1 C1 103.81(7) . .
N4 Cs1 C1 83.54(7) . .
N1 Cs1 C1 23.10(7) . .
O3 Cs1 C14 104.25(7) 4_565 .
O2 Cs1 C14 105.51(7) 4_665 .
N2 Cs1 C14 55.18(7) . .
N3 Cs1 C14 22.99(7) . .
N4 Cs1 C14 82.51(7) . .
N1 Cs1 C14 102.18(7) . .
C1 Cs1 C14 108.18(8) . .
O3 Cs1 C11 87.75(7) 4_565 .
O2 Cs1 C11 133.28(7) 4_665 .
N2 Cs1 C11 83.97(7) . .
N3 Cs1 C11 22.78(7) . .
N4 Cs1 C11 54.93(7) . .
N1 Cs1 C11 103.26(7) . .
C1 Cs1 C11 121.90(8) . .
C14 Cs1 C11 37.34(8) . .
O3 Cs1 C4 125.82(7) 4_565 .
O2 Cs1 C4 118.71(7) 4_665 .
N2 Cs1 C4 82.05(7) . .
N3 Cs1 C4 101.28(7) . .
N4 Cs1 C4 53.87(7) . .
N1 Cs1 C4 22.59(7) . .
C1 Cs1 C4 37.50(7) . .
C14 Cs1 C4 118.93(8) . .
C11 Cs1 C4 106.83(8) . .
O3 Cs1 C9 86.21(7) 4_565 .
O2 Cs1 C9 160.58(7) 4_665 .
N2 Cs1 C9 104.35(7) . .
N3 Cs1 C9 55.33(7) . .
N4 Cs1 C9 22.80(7) . .
N1 Cs1 C9 83.23(7) . .
C1 Cs1 C9 106.31(8) . .
C14 Cs1 C9 76.62(8) . .
C11 Cs1 C9 41.32(8) . .
C4 Cs1 C9 74.56(8) . .
O3 Cs1 C2 124.92(7) 4_565 .
O2 Cs1 C2 82.55(7) 4_665 .
N2 Cs1 C2 75.77(7) . .
N3 Cs1 C2 124.97(7) . .
N4 Cs1 C2 90.43(7) . .
N1 Cs1 C2 36.54(7) . .
C1 Cs1 C2 22.20(7) . .
C14 Cs1 C2 130.17(8) . .
C11 Cs1 C2 139.73(8) . .
C4 Cs1 C2 36.74(8) . .
C9 Cs1 C2 111.20(8) . .
C30 O1 C29 116.1(3) . .
C30 O2 Cs1 134.1(2) . 4_566
C39 O3 Cs1 117.8(2) . 4_666
C39 O4 C40 116.0(2) . .
C4 N1 C1 110.4(3) . .
C4 N1 Cs1 84.90(18) . .
C1 N1 Cs1 80.31(18) . .
C4 N1 H1N 124.8 . .
C1 N1 H1N 124.8 . .
Cs1 N1 H1N 103.0 . .
C16 N2 C19 110.0(3) . .
C16 N2 Cs1 92.03(19) . .
C19 N2 Cs1 90.44(18) . .
C16 N2 H2N 125.0 . .
C19 N2 H2N 125.0 . .
Cs1 N2 H2N 87.8 . .
C11 N3 C14 110.4(3) . .
C11 N3 Cs1 85.90(18) . .
C14 N3 Cs1 85.44(18) . .
C11 N3 H3N 124.8 . .
C14 N3 H3N 124.8 . .
Cs1 N3 H3N 97.6 . .
C6 N4 C9 110.0(3) . .
C6 N4 Cs1 91.47(19) . .
C9 N4 Cs1 86.71(19) . .
C6 N4 H4N 125.0 . .
C9 N4 H4N 125.0 . .
Cs1 N4 H4N 91.6 . .
C34 N5 C31 107.7(3) . .
C34 N5 H5 126.2 . .
C31 N5 H5 126.2 . .
C35 N6 C38 108.3(3) . .
C35 N6 H6 125.9 . .
C38 N6 H6 125.9 . .
C2 C1 N1 107.1(3) . .
C2 C1 C20 130.3(3) . .
N1 C1 C20 122.5(3) . .
C2 C1 Cs1 85.0(2) . .
N1 C1 Cs1 76.59(18) . .
C20 C1 Cs1 107.04(19) . .
C1 C2 C3 107.5(3) . .
C1 C2 Cs1 72.81(19) . .
C3 C2 Cs1 81.1(2) . .
C1 C2 H2 126.2 . .
C3 C2 H2 126.2 . .
Cs1 C2 H2 112.4 . .
C4 C3 C2 108.0(3) . .
C4 C3 Cs1 74.9(2) . .
C2 C3 Cs1 76.3(2) . .
C4 C3 H3 126.0 . .
C2 C3 H3 126.0 . .
Cs1 C3 H3 115.1 . .
C3 C4 N1 106.9(3) . .
C3 C4 C5 130.5(3) . .
N1 C4 C5 122.6(3) . .
C3 C4 Cs1 83.4(2) . .
N1 C4 Cs1 72.51(17) . .
C5 C4 Cs1 108.0(2) . .
C6 C5 C4 108.7(3) . .
C6 C5 C22 109.4(3) . .
C4 C5 C22 108.8(3) . .
C6 C5 C21 110.9(3) . .
C4 C5 C21 110.7(3) . .
C22 C5 C21 108.2(3) . .
C7 C6 N4 106.8(3) . .
C7 C6 C5 132.5(3) . .
N4 C6 C5 120.7(3) . .
C7 C6 Cs1 93.6(2) . .
N4 C6 Cs1 66.53(18) . .
C5 C6 Cs1 103.4(2) . .
C6 C7 C8 108.3(3) . .
C6 C7 H7 125.9 . .
C8 C7 H7 125.9 . .
C9 C8 C7 108.1(3) . .
C9 C8 H8 125.9 . .
C7 C8 H8 125.9 . .
C8 C9 N4 106.8(3) . .
C8 C9 C10 131.6(3) . .
N4 C9 C10 121.4(3) . .
C8 C9 Cs1 95.8(2) . .
N4 C9 Cs1 70.50(18) . .
C10 C9 Cs1 103.0(2) . .
C9 C10 C11 111.5(3) . .
C9 C10 C23 108.4(3) . .
C11 C10 C23 108.9(3) . .
C9 C10 C27 106.9(3) . .
C11 C10 C27 110.9(3) . .
C23 C10 C27 110.2(3) . .
C12 C11 N3 107.0(3) . .
C12 C11 C10 130.0(3) . .
N3 C11 C10 123.0(3) . .
C12 C11 Cs1 89.1(2) . .
N3 C11 Cs1 71.32(17) . .
C10 C11 Cs1 104.08(19) . .
C11 C12 C13 108.1(3) . .
C11 C12 Cs1 69.65(19) . .
C13 C12 Cs1 78.8(2) . .
C11 C12 H12 126.0 . .
C13 C12 H12 126.0 . .
Cs1 C12 H12 117.5 . .
C14 C13 C12 108.1(3) . .
C14 C13 Cs1 69.7(2) . .
C12 C13 Cs1 79.6(2) . .
C14 C13 H13 125.9 . .
C12 C13 H13 125.9 . .
Cs1 C13 H13 116.7 . .
C13 C14 N3 106.5(3) . .
C13 C14 C15 131.1(3) . .
N3 C14 C15 122.5(3) . .
C13 C14 Cs1 88.9(2) . .
N3 C14 Cs1 71.57(17) . .
C15 C14 Cs1 106.52(19) . .
C14 C15 C16 111.1(3) . .
C14 C15 C25 108.3(3) . .
C16 C15 C25 108.2(3) . .
C14 C15 C24 110.0(3) . .
C16 C15 C24 109.9(3) . .
C25 C15 C24 109.3(3) . .
C17 C16 N2 107.3(3) . .
C17 C16 C15 130.2(3) . .
N2 C16 C15 122.5(3) . .
C17 C16 Cs1 98.3(2) . .
N2 C16 Cs1 65.83(17) . .
C15 C16 Cs1 101.5(2) . .
C16 C17 C18 107.8(3) . .
C16 C17 H17 126.1 . .
C18 C17 H17 126.1 . .
C19 C18 C17 107.5(3) . .
C19 C18 H18 126.2 . .
C17 C18 H18 126.2 . .
C18 C19 N2 107.4(3) . .
C18 C19 C20 130.6(3) . .
N2 C19 C20 122.0(3) . .
C18 C19 Cs1 99.3(2) . .
N2 C19 Cs1 67.12(17) . .
C20 C19 Cs1 100.43(19) . .
C19 C20 C1 111.0(3) . .
C19 C20 C26 108.8(3) . .
C1 C20 C26 107.1(3) . .
C19 C20 C42 109.7(3) . .
C1 C20 C42 109.8(3) . .
C26 C20 C42 110.4(3) . .
C5 C21 H21A 109.5 . .
C5 C21 H21B 109.5 . .
H21A C21 H21B 109.5 . .
C5 C21 H21C 109.5 . .
H21A C21 H21C 109.5 . .
H21B C21 H21C 109.5 . .
C5 C22 H22A 109.5 . .
C5 C22 H22B 109.5 . .
H22A C22 H22B 109.5 . .
C5 C22 H22C 109.5 . .
H22A C22 H22C 109.5 . .
H22B C22 H22C 109.5 . .
C10 C23 H23A 109.5 . .
C10 C23 H23B 109.5 . .
H23A C23 H23B 109.5 . .
C10 C23 H23C 109.5 . .
H23A C23 H23C 109.5 . .
H23B C23 H23C 109.5 . .
C15 C24 H24A 109.5 . .
C15 C24 H24B 109.5 . .
H24A C24 H24B 109.5 . .
C15 C24 H24C 109.5 . .
H24A C24 H24C 109.5 . .
H24B C24 H24C 109.5 . .
C15 C25 H25A 109.5 . .
C15 C25 H25B 109.5 . .
H25A C25 H25B 109.5 . .
C15 C25 H25C 109.5 . .
H25A C25 H25C 109.5 . .
H25B C25 H25C 109.5 . .
C20 C26 H26A 109.5 . .
C20 C26 H26B 109.5 . .
H26A C26 H26B 109.5 . .
C20 C26 H26C 109.5 . .
H26A C26 H26C 109.5 . .
H26B C26 H26C 109.5 . .
C28 C27 C10 116.1(3) . .
C28 C27 H27A 108.3 . .
C10 C27 H27A 108.3 . .
C28 C27 H27B 108.3 . .
C10 C27 H27B 108.3 . .
H27A C27 H27B 107.4 . .
C29 C28 C27 111.6(3) . .
C29 C28 H28A 109.3 . .
C27 C28 H28A 109.3 . .
C29 C28 H28B 109.3 . .
C27 C28 H28B 109.3 . .
H28A C28 H28B 108.0 . .
O1 C29 C28 109.3(3) . .
O1 C29 H29A 109.8 . .
C28 C29 H29A 109.8 . .
O1 C29 H29B 109.8 . .
C28 C29 H29B 109.8 . .
H29A C29 H29B 108.3 . .
O2 C30 O1 122.9(3) . .
O2 C30 C31 124.8(3) . .
O1 C30 C31 112.3(3) . .
N5 C31 C32 109.7(3) . .
N5 C31 C30 122.3(3) . .
C32 C31 C30 128.0(3) . .
C31 C32 C33 106.2(3) . .
C31 C32 C43 124.7(3) . .
C33 C32 C43 129.1(3) . .
C34 C33 C32 106.4(3) . .
C34 C33 C45 120.5(3) . .
C32 C33 C45 133.1(3) . .
N5 C34 C33 110.0(3) . .
N5 C34 C35 130.2(3) . .
C33 C34 C35 119.8(3) . .
N6 C35 C36 109.5(3) . .
N6 C35 C34 129.2(3) . .
C36 C35 C34 121.3(3) . .
C35 C36 C37 106.2(3) . .
C35 C36 C50 119.7(3) . .
C37 C36 C50 134.0(3) . .
C38 C37 C36 106.6(3) . .
C38 C37 C51 125.3(3) . .
C36 C37 C51 128.0(3) . .
N6 C38 C37 109.2(3) . .
N6 C38 C39 122.2(3) . .
C37 C38 C39 128.4(3) . .
O3 C39 O4 123.7(3) . .
O3 C39 C38 123.9(3) . .
O4 C39 C38 112.4(3) . .
O3 C39 Cs1 45.32(17) . 4_666
O4 C39 Cs1 100.97(18) . 4_666
C38 C39 Cs1 127.3(2) . 4_666
O4 C40 C41 109.5(3) . .
O4 C40 H40A 109.8 . .
C41 C40 H40A 109.8 . .
O4 C40 H40B 109.8 . .
C41 C40 H40B 109.8 . .
H40A C40 H40B 108.2 . .
C40 C41 C42 114.4(3) . .
C40 C41 H41A 108.7 . .
C42 C41 H41A 108.7 . .
C40 C41 H41B 108.7 . .
C42 C41 H41B 108.7 . .
H41A C41 H41B 107.6 . .
C41 C42 C20 113.3(3) . .
C41 C42 H42A 108.9 . .
C20 C42 H42A 108.9 . .
C41 C42 H42B 108.9 . .
C20 C42 H42B 108.9 . .
H42A C42 H42B 107.7 . .
C32 C43 C44 113.7(3) . .
C32 C43 Cs1 112.0(2) . 4_566
C44 C43 Cs1 111.7(2) . 4_566
C32 C43 H43A 108.8 . .
C44 C43 H43A 108.8 . .
C32 C43 H43B 108.8 . .
C44 C43 H43B 108.8 . .
Cs1 C43 H43B 100.9 4_566 .
H43A C43 H43B 107.7 . .
C43 C44 H44A 109.5 . .
C43 C44 H44B 109.5 . .
H44A C44 H44B 109.5 . .
C43 C44 H44C 109.5 . .
H44A C44 H44C 109.5 . .
H44B C44 H44C 109.5 . .
C46 C45 C50 118.3(3) . .
C46 C45 C33 122.2(3) . .
C50 C45 C33 119.4(3) . .
C47 C46 C45 122.0(3) . .
C47 C46 H46 119.0 . .
C45 C46 H46 119.0 . .
C46 C47 C48 119.3(4) . .
C46 C47 H47 120.4 . .
C48 C47 H47 120.4 . .
C49 C48 C47 120.6(3) . .
C49 C48 H48 119.7 . .
C47 C48 H48 119.7 . .
C48 C49 C50 121.2(3) . .
C48 C49 H49 119.4 . .
C50 C49 H49 119.4 . .
C49 C50 C45 118.6(3) . .
C49 C50 C36 122.4(3) . .
C45 C50 C36 118.8(3) . .
C52 C51 C37 113.2(3) . .
C52 C51 H51A 108.9 . .
C37 C51 H51A 108.9 . .
C52 C51 H51B 108.9 . .
C37 C51 H51B 108.9 . .
H51A C51 H51B 107.7 . .
C51 C52 H52A 109.5 . .
C51 C52 H52B 109.5 . .
H52A C52 H52B 109.5 . .
C51 C52 H52C 109.5 . .
H52A C52 H52C 109.5 . .
H52B C52 H52C 109.5 . .
C2A O1A H1A 109.5 . .
O1A C2A H2A1 109.5 . .
O1A C2A H2A2 109.5 . .
H2A1 C2A H2A2 109.5 . .
O1A C2A H2A3 109.5 . .
H2A1 C2A H2A3 109.5 . .
H2A2 C2A H2A3 109.5 . .

loop_
_geom_bond_atom_site_label_1
_geom_bond_atom_site_label_2
_geom_bond_distance
_geom_bond_site_symmetry_2
Cs1 O3 2.991(2) 4_565
Cs1 O2 3.186(3) 4_665
Cs1 N2 3.337(3) .
Cs1 N3 3.369(3) .
Cs1 N4 3.380(3) .
Cs1 N1 3.421(3) .
Cs1 C1 3.466(3) .
Cs1 C14 3.540(3) .
Cs1 C11 3.547(3) .
Cs1 C4 3.572(3) .
Cs1 C9 3.580(3) .
Cs1 C2 3.615(3) .
O1 C30 1.357(4) .
O1 C29 1.459(4) .
O2 C30 1.213(4) .
O2 Cs1 3.186(3) 4_566
O3 C39 1.224(4) .
O3 Cs1 2.991(2) 4_666
O4 C39 1.345(4) .
O4 C40 1.470(4) .
N1 C4 1.378(4) .
N1 C1 1.380(4) .
N1 H1N 0.8800 .
N2 C16 1.378(4) .
N2 C19 1.383(4) .
N2 H2N 0.8800 .
N3 C11 1.377(4) .
N3 C14 1.387(4) .
N3 H3N 0.8800 .
N4 C6 1.381(4) .
N4 C9 1.389(4) .
N4 H4N 0.8800 .
N5 C34 1.357(4) .
N5 C31 1.388(4) .
N5 H5 0.8800 .
N6 C35 1.360(4) .
N6 C38 1.384(4) .
N6 H6 0.8800 .
C1 C2 1.371(5) .
C1 C20 1.524(4) .
C2 C3 1.428(5) .
C2 H2 0.9500 .
C3 C4 1.371(5) .
C3 H3 0.9500 .
C4 C5 1.520(5) .
C5 C6 1.510(5) .
C5 C22 1.542(5) .
C5 C21 1.548(5) .
C6 C7 1.371(5) .
C7 C8 1.413(5) .
C7 H7 0.9500 .
C8 C9 1.368(5) .
C8 H8 0.9500 .
C9 C10 1.515(5) .
C10 C11 1.527(5) .
C10 C23 1.537(5) .
C10 C27 1.563(5) .
C11 C12 1.370(5) .
C12 C13 1.416(5) .
C12 H12 0.9500 .
C13 C14 1.373(5) .
C13 H13 0.9500 .
C14 C15 1.521(5) .
C15 C16 1.523(5) .
C15 C25 1.537(5) .
C15 C24 1.548(5) .
C16 C17 1.367(5) .
C17 C18 1.431(5) .
C17 H17 0.9500 .
C18 C19 1.367(5) .
C18 H18 0.9500 .
C19 C20 1.523(5) .
C20 C26 1.545(4) .
C20 C42 1.562(5) .
C21 H21A 0.9800 .
C21 H21B 0.9800 .
C21 H21C 0.9800 .
C22 H22A 0.9800 .
C22 H22B 0.9800 .
C22 H22C 0.9800 .
C23 H23A 0.9800 .
C23 H23B 0.9800 .
C23 H23C 0.9800 .
C24 H24A 0.9800 .
C24 H24B 0.9800 .
C24 H24C 0.9800 .
C25 H25A 0.9800 .
C25 H25B 0.9800 .
C25 H25C 0.9800 .
C26 H26A 0.9800 .
C26 H26B 0.9800 .
C26 H26C 0.9800 .
C27 C28 1.532(5) .
C27 H27A 0.9900 .
C27 H27B 0.9900 .
C28 C29 1.523(5) .
C28 H28A 0.9900 .
C28 H28B 0.9900 .
C29 H29A 0.9900 .
C29 H29B 0.9900 .
C30 C31 1.453(5) .
C31 C32 1.390(5) .
C32 C33 1.434(4) .
C32 C43 1.506(4) .
C33 C34 1.401(4) .
C33 C45 1.458(5) .
C34 C35 1.425(4) .
C35 C36 1.405(4) .
C36 C37 1.432(4) .
C36 C50 1.465(5) .
C37 C38 1.391(5) .
C37 C51 1.525(4) .
C38 C39 1.453(4) .
C39 Cs1 3.723(3) 4_666
C40 C41 1.514(5) .
C40 H40A 0.9900 .
C40 H40B 0.9900 .
C41 C42 1.532(5) .
C41 H41A 0.9900 .
C41 H41B 0.9900 .
C42 H42A 0.9900 .
C42 H42B 0.9900 .
C43 C44 1.527(5) .
C43 Cs1 3.915(3) 4_566
C43 H43A 0.9900 .
C43 H43B 0.9900 .
C44 H44A 0.9800 .
C44 H44B 0.9800 .
C44 H44C 0.9800 .
C45 C46 1.408(5) .
C45 C50 1.428(5) .
C46 C47 1.383(5) .
C46 H46 0.9500 .
C47 C48 1.389(5) .
C47 H47 0.9500 .
C48 C49 1.385(5) .
C48 H48 0.9500 .
C49 C50 1.409(5) .
C49 H49 0.9500 .
C51 C52 1.524(5) .
C51 H51A 0.9900 .
C51 H51B 0.9900 .
C52 H52A 0.9800 .
C52 H52B 0.9800 .
C52 H52C 0.9800 .
O1A C2A 1.426(5) .
O1A H1A 0.8400 .
C2A H2A1 0.9800 .
C2A H2A2 0.9800 .
C2A H2A3 0.9800 .

loop_
_geom_hbond_atom_site_label_D
_geom_hbond_atom_site_label_H
_geom_hbond_atom_site_label_A
_geom_hbond_distance_DH
_geom_hbond_distance_HA
_geom_hbond_distance_DA
_geom_hbond_angle_DHA
N1 H1N F1 0.88 2.09 2.834(3) 142
N2 H2N F1 0.88 1.95 2.813(3) 165
N3 H3N F1 0.88 2.02 2.819(3) 151
N4 H4N F1 0.88 2.02 2.859(3) 158
N5 H5 O1A 0.88 2.04 2.854(4) 153
N6 H6 O1A 0.88 2.16 2.953(4) 149
O1A H1A F1 0.84 1.71 2.549(3) 177

loop_
_geom_torsion_atom_site_label_1
_geom_torsion_atom_site_label_2
_geom_torsion_atom_site_label_3
_geom_torsion_atom_site_label_4
_geom_torsion
_geom_torsion_site_symmetry_1
_geom_torsion_site_symmetry_4
O3 Cs1 N1 C4 5.8(2) 4_565 .
O2 Cs1 N1 C4 106.16(19) 4_665 .
N2 Cs1 N1 C4 -176.7(2) . .
N3 Cs1 N1 C4 -120.68(19) . .
N4 Cs1 N1 C4 -66.32(18) . .
C1 Cs1 N1 C4 111.8(3) . .
C14 Cs1 N1 C4 -140.32(19) . .
C11 Cs1 N1 C4 -102.01(19) . .
C9 Cs1 N1 C4 -65.63(19) . .
C2 Cs1 N1 C4 74.9(2) . .
O3 Cs1 N1 C1 -106.01(19) 4_565 .
O2 Cs1 N1 C1 -5.62(19) 4_665 .
N2 Cs1 N1 C1 71.53(18) . .
N3 Cs1 N1 C1 127.54(18) . .
N4 Cs1 N1 C1 -178.10(19) . .
C14 Cs1 N1 C1 107.91(18) . .
C11 Cs1 N1 C1 146.21(18) . .
C4 Cs1 N1 C1 -111.8(3) . .
C9 Cs1 N1 C1 -177.40(18) . .
C2 Cs1 N1 C1 -36.88(18) . .
O3 Cs1 N2 C16 -5.2(3) 4_565 .
O2 Cs1 N2 C16 -65.02(19) 4_665 .
N3 Cs1 N2 C16 68.69(18) . .
N4 Cs1 N2 C16 122.92(19) . .
N1 Cs1 N2 C16 177.6(2) . .
C1 Cs1 N2 C16 -155.4(2) . .
C14 Cs1 N2 C16 42.48(18) . .
C11 Cs1 N2 C16 68.29(19) . .
C4 Cs1 N2 C16 176.27(19) . .
C9 Cs1 N2 C16 104.52(19) . .
C2 Cs1 N2 C16 -146.8(2) . .
O3 Cs1 N2 C19 104.8(2) 4_565 .
O2 Cs1 N2 C19 45.00(18) 4_665 .
N3 Cs1 N2 C19 178.7(2) . .
N4 Cs1 N2 C19 -127.07(18) . .
N1 Cs1 N2 C19 -72.43(18) . .
C1 Cs1 N2 C19 -45.40(18) . .
C14 Cs1 N2 C19 152.5(2) . .
C11 Cs1 N2 C19 178.31(19) . .
C4 Cs1 N2 C19 -73.71(18) . .
C9 Cs1 N2 C19 -145.46(18) . .
C2 Cs1 N2 C19 -36.78(18) . .
O3 Cs1 N3 C11 -27.2(2) 4_565 .
O2 Cs1 N3 C11 -111.59(19) 4_665 .
N2 Cs1 N3 C11 -179.0(2) . .
N4 Cs1 N3 C11 71.30(19) . .
N1 Cs1 N3 C11 126.41(19) . .
C1 Cs1 N3 C11 145.09(19) . .
C14 Cs1 N3 C11 -110.8(3) . .
C4 Cs1 N3 C11 106.72(19) . .
C9 Cs1 N3 C11 44.63(19) . .
C2 Cs1 N3 C11 137.66(18) . .
O3 Cs1 N3 C14 83.62(19) 4_565 .
O2 Cs1 N3 C14 -0.8(2) 4_665 .
N2 Cs1 N3 C14 -68.15(18) . .
N4 Cs1 N3 C14 -177.9(2) . .
N1 Cs1 N3 C14 -122.77(19) . .
C1 Cs1 N3 C14 -104.08(19) . .
C11 Cs1 N3 C14 110.8(3) . .
C4 Cs1 N3 C14 -142.46(18) . .
C9 Cs1 N3 C14 155.4(2) . .
C2 Cs1 N3 C14 -111.52(19) . .
O3 Cs1 N4 C6 -80.4(2) 4_565 .
N2 Cs1 N4 C6 122.14(19) . .
N3 Cs1 N4 C6 177.7(2) . .
N1 Cs1 N4 C6 68.26(19) . .
C1 Cs1 N4 C6 67.5(2) . .
C14 Cs1 N4 C6 176.9(2) . .
C11 Cs1 N4 C6 -155.7(2) . .
C4 Cs1 N4 C6 42.44(19) . .
C9 Cs1 N4 C6 -110.0(3) . .
C2 Cs1 N4 C6 46.4(2) . .
O3 Cs1 N4 C9 29.6(2) 4_565 .
N2 Cs1 N4 C9 -127.91(19) . .
N3 Cs1 N4 C9 -72.34(19) . .
N1 Cs1 N4 C9 178.2(2) . .
C1 Cs1 N4 C9 177.5(2) . .
C14 Cs1 N4 C9 -73.17(19) . .
C11 Cs1 N4 C9 -45.72(19) . .
C4 Cs1 N4 C9 152.4(2) . .
C2 Cs1 N4 C9 156.31(19) . .
C4 N1 C1 C2 -0.4(4) . .
Cs1 N1 C1 C2 80.4(2) . .
C4 N1 C1 C20 177.3(3) . .
Cs1 N1 C1 C20 -101.8(3) . .
C4 N1 C1 Cs1 -80.8(2) . .
O3 Cs1 C1 C2 2.7(3) 4_565 .
O2 Cs1 C1 C2 65.9(2) 4_665 .
N2 Cs1 C1 C2 157.4(2) . .
N3 Cs1 C1 C2 -163.7(2) . .
N4 Cs1 C1 C2 -107.3(2) . .
N1 Cs1 C1 C2 -109.0(3) . .
C14 Cs1 C1 C2 172.8(2) . .
C11 Cs1 C1 C2 -148.6(2) . .
C4 Cs1 C1 C2 -73.1(2) . .
C9 Cs1 C1 C2 -106.3(2) . .
O3 Cs1 C1 N1 111.70(19) 4_565 .
O2 Cs1 C1 N1 174.89(17) 4_665 .
N2 Cs1 C1 N1 -93.63(18) . .
N3 Cs1 C1 N1 -54.73(18) . .
N4 Cs1 C1 N1 1.67(17) . .
C14 Cs1 C1 N1 -78.24(18) . .
C11 Cs1 C1 N1 -39.6(2) . .
C4 Cs1 C1 N1 35.87(16) . .
C9 Cs1 C1 N1 2.69(19) . .
C2 Cs1 C1 N1 109.0(3) . .
O3 Cs1 C1 C20 -128.02(19) 4_565 .
O2 Cs1 C1 C20 -64.8(2) 4_665 .
N2 Cs1 C1 C20 26.64(18) . .
N3 Cs1 C1 C20 65.5(2) . .
N4 Cs1 C1 C20 121.9(2) . .
N1 Cs1 C1 C20 120.3(3) . .
C14 Cs1 C1 C20 42.0(2) . .
C11 Cs1 C1 C20 80.7(2) . .
C4 Cs1 C1 C20 156.1(3) . .
C9 Cs1 C1 C20 123.0(2) . .
C2 Cs1 C1 C20 -130.8(3) . .
N1 C1 C2 C3 0.2(4) . .
C20 C1 C2 C3 -177.3(3) . .
Cs1 C1 C2 C3 74.5(3) . .
N1 C1 C2 Cs1 -74.3(2) . .
C20 C1 C2 Cs1 108.2(4) . .
O3 Cs1 C2 C1 -178.19(18) 4_565 .
O2 Cs1 C2 C1 -113.0(2) 4_665 .
N2 Cs1 C2 C1 -18.9(2) . .
N3 Cs1 C2 C1 19.4(2) . .
N4 Cs1 C2 C1 71.6(2) . .
N1 Cs1 C2 C1 38.55(19) . .
C14 Cs1 C2 C1 -9.0(2) . .
C11 Cs1 C2 C1 43.2(3) . .
C4 Cs1 C2 C1 76.9(2) . .
C9 Cs1 C2 C1 81.2(2) . .
O3 Cs1 C2 C3 70.2(2) 4_565 .
O2 Cs1 C2 C3 135.4(2) 4_665 .
N2 Cs1 C2 C3 -130.5(2) . .
N3 Cs1 C2 C3 -92.1(2) . .
N4 Cs1 C2 C3 -40.0(2) . .
N1 Cs1 C2 C3 -73.0(2) . .
C1 Cs1 C2 C3 -111.6(3) . .
C14 Cs1 C2 C3 -120.5(2) . .
C11 Cs1 C2 C3 -68.3(2) . .
C4 Cs1 C2 C3 -34.69(19) . .
C9 Cs1 C2 C3 -30.4(2) . .
C1 C2 C3 C4 0.1(4) . .
Cs1 C2 C3 C4 68.8(3) . .
C1 C2 C3 Cs1 -68.7(2) . .
O3 Cs1 C3 C4 125.1(2) 4_565 .
O2 Cs1 C3 C4 -158.0(2) 4_665 .
N2 Cs1 C3 C4 -65.8(2) . .
N3 Cs1 C3 C4 -10.1(2) . .
N4 Cs1 C3 C4 24.59(19) . .
N1 Cs1 C3 C4 -37.82(19) . .
C1 Cs1 C3 C4 -77.3(2) . .
C14 Cs1 C3 C4 -32.8(3) . .
C11 Cs1 C3 C4 17.2(2) . .
C9 Cs1 C3 C4 38.6(2) . .
C2 Cs1 C3 C4 -113.3(3) . .
O3 Cs1 C3 C2 -121.65(19) 4_565 .
O2 Cs1 C3 C2 -44.7(2) 4_665 .
N2 Cs1 C3 C2 47.5(2) . .
N3 Cs1 C3 C2 103.2(2) . .
N4 Cs1 C3 C2 137.9(2) . .
N1 Cs1 C3 C2 75.5(2) . .
C1 Cs1 C3 C2 36.00(19) . .
C14 Cs1 C3 C2 80.4(2) . .
C11 Cs1 C3 C2 130.5(2) . .
C4 Cs1 C3 C2 113.3(3) . .
C9 Cs1 C3 C2 151.9(2) . .
C2 C3 C4 N1 -0.3(4) . .
Cs1 C3 C4 N1 69.4(2) . .
C2 C3 C4 C5 -177.8(3) . .
Cs1 C3 C4 C5 -108.0(4) . .
C2 C3 C4 Cs1 -69.8(3) . .
C1 N1 C4 C3 0.5(4) . .
Cs1 N1 C4 C3 -77.2(3) . .
C1 N1 C4 C5 178.2(3) . .
Cs1 N1 C4 C5 100.5(3) . .
C1 N1 C4 Cs1 77.7(2) . .
O3 Cs1 C4 C3 -66.2(2) 4_565 .
O2 Cs1 C4 C3 25.0(2) 4_665 .
N2 Cs1 C4 C3 113.0(2) . .
N3 Cs1 C4 C3 171.4(2) . .
N4 Cs1 C4 C3 -150.4(2) . .
N1 Cs1 C4 C3 110.1(3) . .
C1 Cs1 C4 C3 73.3(2) . .
C14 Cs1 C4 C3 155.58(19) . .
C11 Cs1 C4 C3 -165.8(2) . .
C9 Cs1 C4 C3 -139.7(2) . .
C2 Cs1 C4 C3 36.13(19) . .
O3 Cs1 C4 N1 -176.28(16) 4_565 .
O2 Cs1 C4 N1 -85.14(19) 4_665 .
N2 Cs1 C4 N1 2.87(18) . .
N3 Cs1 C4 N1 61.27(19) . .
N4 Cs1 C4 N1 99.5(2) . .
C1 Cs1 C4 N1 -36.77(17) . .
C14 Cs1 C4 N1 45.5(2) . .
C11 Cs1 C4 N1 84.06(19) . .
C9 Cs1 C4 N1 110.22(19) . .
C2 Cs1 C4 N1 -74.0(2) . .
O3 Cs1 C4 C5 64.3(2) 4_565 .
O2 Cs1 C4 C5 155.45(19) 4_665 .
N2 Cs1 C4 C5 -116.5(2) . .
N3 Cs1 C4 C5 -58.1(2) . .
N4 Cs1 C4 C5 -19.93(19) . .
N1 Cs1 C4 C5 -119.4(3) . .
C1 Cs1 C4 C5 -156.2(3) . .
C14 Cs1 C4 C5 -73.9(2) . .
C11 Cs1 C4 C5 -35.3(2) . .
C9 Cs1 C4 C5 -9.2(2) . .
C2 Cs1 C4 C5 166.6(3) . .
C3 C4 C5 C6 91.1(4) . .
N1 C4 C5 C6 -86.0(4) . .
Cs1 C4 C5 C6 -5.6(3) . .
C3 C4 C5 C22 -27.9(5) . .
N1 C4 C5 C22 155.0(3) . .
Cs1 C4 C5 C22 -124.7(3) . .
C3 C4 C5 C21 -146.8(4) . .
N1 C4 C5 C21 36.1(4) . .
Cs1 C4 C5 C21 116.5(2) . .
C9 N4 C6 C7 -0.4(4) . .
Cs1 N4 C6 C7 86.6(3) . .
C9 N4 C6 C5 -179.0(3) . .
Cs1 N4 C6 C5 -92.0(3) . .
C9 N4 C6 Cs1 -87.0(2) . .
C4 C5 C6 C7 -102.4(5) . .
C22 C5 C6 C7 16.3(6) . .
C21 C5 C6 C7 135.6(4) . .
C4 C5 C6 N4 75.7(4) . .
C22 C5 C6 N4 -165.6(3) . .
C21 C5 C6 N4 -46.2(4) . .
C4 C5 C6 Cs1 5.3(3) . .
C22 C5 C6 Cs1 124.0(3) . .
C21 C5 C6 Cs1 -116.6(2) . .
O3 Cs1 C6 C7 -1.8(2) 4_565 .
O2 Cs1 C6 C7 77.1(3) 4_665 .
N2 Cs1 C6 C7 -166.7(2) . .
N3 Cs1 C6 C7 -108.7(2) . .
N4 Cs1 C6 C7 -106.7(3) . .
N1 Cs1 C6 C7 155.2(3) . .
C1 Cs1 C6 C7 144.6(2) . .
C14 Cs1 C6 C7 -109.9(2) . .
C11 Cs1 C6 C7 -86.3(2) . .
C4 Cs1 C6 C7 131.9(3) . .
C9 Cs1 C6 C7 -68.8(2) . .
C2 Cs1 C6 C7 121.7(2) . .
O3 Cs1 C6 N4 104.98(19) 4_565 .
O2 Cs1 C6 N4 -176.14(16) 4_665 .
N2 Cs1 C6 N4 -60.0(2) . .
N3 Cs1 C6 N4 -1.99(19) . .
N1 Cs1 C6 N4 -98.0(2) . .
C1 Cs1 C6 N4 -108.7(2) . .
C14 Cs1 C6 N4 -3.2(2) . .
C11 Cs1 C6 N4 20.40(19) . .
C4 Cs1 C6 N4 -121.3(2) . .
C9 Cs1 C6 N4 37.89(18) . .
C2 Cs1 C6 N4 -131.6(2) . .
O3 Cs1 C6 C5 -137.1(2) 4_565 .
O2 Cs1 C6 C5 -58.2(3) 4_665 .
N2 Cs1 C6 C5 58.0(2) . .
N3 Cs1 C6 C5 116.0(2) . .
N4 Cs1 C6 C5 118.0(3) . .
N1 Cs1 C6 C5 19.93(19) . .
C1 Cs1 C6 C5 9.3(2) . .
C14 Cs1 C6 C5 114.8(2) . .
C11 Cs1 C6 C5 138.4(2) . .
C4 Cs1 C6 C5 -3.37(18) . .
C9 Cs1 C6 C5 155.8(3) . .
C2 Cs1 C6 C5 -13.6(2) . .
N4 C6 C7 C8 0.6(4) . .
C5 C6 C7 C8 179.0(4) . .
Cs1 C6 C7 C8 67.2(3) . .
C6 C7 C8 C9 -0.6(5) . .
C7 C8 C9 N4 0.3(4) . .
C7 C8 C9 C10 175.8(4) . .
C7 C8 C9 Cs1 -71.0(3) . .
C6 N4 C9 C8 0.1(4) . .
Cs1 N4 C9 C8 -90.3(3) . .
C6 N4 C9 C10 -176.0(3) . .
Cs1 N4 C9 C10 93.7(3) . .
C6 N4 C9 Cs1 90.4(2) . .
O3 Cs1 C9 C8 -45.9(2) 4_565 .
O2 Cs1 C9 C8 -52.7(4) 4_665 .
N2 Cs1 C9 C8 160.3(2) . .
N3 Cs1 C9 C8 -161.1(3) . .
N4 Cs1 C9 C8 105.8(3) . .
N1 Cs1 C9 C8 104.2(2) . .
C1 Cs1 C9 C8 103.2(2) . .
C14 Cs1 C9 C8 -151.5(2) . .
C11 Cs1 C9 C8 -136.8(3) . .
C4 Cs1 C9 C8 83.0(2) . .
C2 Cs1 C9 C8 80.3(2) . .
O3 Cs1 C9 N4 -151.66(19) 4_565 .
O2 Cs1 C9 N4 -158.54(19) 4_665 .
N2 Cs1 C9 N4 54.5(2) . .
N3 Cs1 C9 N4 93.1(2) . .
N1 Cs1 C9 N4 -1.57(18) . .
C1 Cs1 C9 N4 -2.6(2) . .
C14 Cs1 C9 N4 102.71(19) . .
C11 Cs1 C9 N4 117.4(2) . .
C4 Cs1 C9 N4 -22.85(18) . .
C2 Cs1 C9 N4 -25.5(2) . .
O3 Cs1 C9 C10 89.3(2) 4_565 .
O2 Cs1 C9 C10 82.4(3) 4_665 .
N2 Cs1 C9 C10 -64.5(2) . .
N3 Cs1 C9 C10 -25.96(18) . .
N4 Cs1 C9 C10 -119.1(3) . .
N1 Cs1 C9 C10 -120.6(2) . .
C1 Cs1 C9 C10 -121.7(2) . .
C14 Cs1 C9 C10 -16.4(2) . .
C11 Cs1 C9 C10 -1.63(18) . .
C4 Cs1 C9 C10 -141.9(2) . .
C2 Cs1 C9 C10 -144.59(19) . .
C8 C9 C10 C11 112.8(4) . .
N4 C9 C10 C11 -72.2(4) . .
Cs1 C9 C10 C11 2.7(3) . .
C8 C9 C10 C23 -6.9(5) . .
N4 C9 C10 C23 168.0(3) . .
Cs1 C9 C10 C23 -117.1(2) . .
C8 C9 C10 C27 -125.7(4) . .
N4 C9 C10 C27 49.2(4) . .
Cs1 C9 C10 C27 124.1(2) . .
C14 N3 C11 C12 -0.5(4) . .
Cs1 N3 C11 C12 83.1(2) . .
C14 N3 C11 C10 -178.6(3) . .
Cs1 N3 C11 C10 -95.0(3) . .
C14 N3 C11 Cs1 -83.6(2) . .
C9 C10 C11 C12 -103.7(4) . .
C23 C10 C11 C12 15.8(5) . .
C27 C10 C11 C12 137.3(4) . .
C9 C10 C11 N3 73.9(4) . .
C23 C10 C11 N3 -166.6(3) . .
C27 C10 C11 N3 -45.1(4) . .
C9 C10 C11 Cs1 -2.7(3) . .
C23 C10 C11 Cs1 116.8(2) . .
C27 C10 C11 Cs1 -121.8(2) . .
O3 Cs1 C11 C12 46.0(2) 4_565 .
O2 Cs1 C11 C12 -20.2(3) 4_665 .
N2 Cs1 C11 C12 -107.4(2) . .
N3 Cs1 C11 C12 -108.3(3) . .
N4 Cs1 C11 C12 157.6(3) . .
N1 Cs1 C11 C12 -164.0(2) . .
C1 Cs1 C11 C12 -149.1(2) . .
C14 Cs1 C11 C12 -71.3(2) . .
C4 Cs1 C11 C12 172.9(2) . .
C9 Cs1 C11 C12 132.8(3) . .
C2 Cs1 C11 C12 -166.9(2) . .
O3 Cs1 C11 N3 154.24(19) 4_565 .
O2 Cs1 C11 N3 88.1(2) 4_665 .
N2 Cs1 C11 N3 0.90(18) . .
N4 Cs1 C11 N3 -94.10(19) . .
N1 Cs1 C11 N3 -55.78(19) . .
C1 Cs1 C11 N3 -40.9(2) . .
C14 Cs1 C11 N3 37.01(17) . .
C4 Cs1 C11 N3 -78.89(19) . .
C9 Cs1 C11 N3 -118.9(2) . .
C2 Cs1 C11 N3 -58.6(2) . .
O3 Cs1 C11 C10 -85.2(2) 4_565 .
O2 Cs1 C11 C10 -151.36(18) 4_665 .
N2 Cs1 C11 C10 121.5(2) . .
N3 Cs1 C11 C10 120.6(3) . .
N4 Cs1 C11 C10 26.47(18) . .
N1 Cs1 C11 C10 64.8(2) . .
C1 Cs1 C11 C10 79.7(2) . .
C14 Cs1 C11 C10 157.6(3) . .
C4 Cs1 C11 C10 41.7(2) . .
C9 Cs1 C11 C10 1.62(18) . .
C2 Cs1 C11 C10 61.9(2) . .
N3 C11 C12 C13 0.0(4) . .
C10 C11 C12 C13 177.9(3) . .
Cs1 C11 C12 C13 70.2(3) . .
N3 C11 C12 Cs1 -70.1(2) . .
C10 C11 C12 Cs1 107.7(4) . .
O3 Cs1 C12 C11 -131.4(2) 4_565 .
O2 Cs1 C12 C11 164.2(2) 4_665 .
N2 Cs1 C12 C11 71.7(2) . .
N3 Cs1 C12 C11 39.4(2) . .
N4 Cs1 C12 C11 -18.8(2) . .
N1 Cs1 C12 C11 18.7(3) . .
C1 Cs1 C12 C11 41.7(3) . .
C14 Cs1 C12 C11 79.5(2) . .
C4 Cs1 C12 C11 -8.7(3) . .
C9 Cs1 C12 C11 -35.1(2) . .
C2 Cs1 C12 C11 25.3(4) . .
O3 Cs1 C12 C13 114.4(2) 4_565 .
O2 Cs1 C12 C13 49.9(2) 4_665 .
N2 Cs1 C12 C13 -42.6(2) . .
N3 Cs1 C12 C13 -74.8(2) . .
N4 Cs1 C12 C13 -133.0(2) . .
N1 Cs1 C12 C13 -95.5(2) . .
C1 Cs1 C12 C13 -72.5(2) . .
C14 Cs1 C12 C13 -34.71(19) . .
C11 Cs1 C12 C13 -114.2(3) . .
C4 Cs1 C12 C13 -122.9(2) . .
C9 Cs1 C12 C13 -149.3(2) . .
C2 Cs1 C12 C13 -89.0(3) . .
C11 C12 C13 C14 0.4(4) . .
Cs1 C12 C13 C14 64.5(2) . .
C11 C12 C13 Cs1 -64.1(2) . .
O3 Cs1 C13 C14 -175.4(2) 4_565 .
O2 Cs1 C13 C14 111.4(2) 4_665 .
N2 Cs1 C13 C14 21.6(2) . .
N3 Cs1 C13 C14 -39.8(2) . .
N4 Cs1 C13 C14 -69.1(2) . .
N1 Cs1 C13 C14 -15.1(3) . .
C1 Cs1 C13 C14 12.6(3) . .
C11 Cs1 C13 C14 -79.5(2) . .
C4 Cs1 C13 C14 -38.5(3) . .
C9 Cs1 C13 C14 -87.7(2) . .
C2 Cs1 C13 C14 21.8(3) . .
O3 Cs1 C13 C12 -61.5(2) 4_565 .
O2 Cs1 C13 C12 -134.6(2) 4_665 .
N2 Cs1 C13 C12 135.5(2) . .
N3 Cs1 C13 C12 74.1(2) . .
N4 Cs1 C13 C12 44.9(2) . .
N1 Cs1 C13 C12 98.9(2) . .
C1 Cs1 C13 C12 126.5(2) . .
C14 Cs1 C13 C12 113.9(3) . .
C11 Cs1 C13 C12 34.4(2) . .
C4 Cs1 C13 C12 75.4(2) . .
C9 Cs1 C13 C12 26.3(2) . .
C2 Cs1 C13 C12 135.7(2) . .
C12 C13 C14 N3 -0.7(4) . .
Cs1 C13 C14 N3 70.4(2) . .
C12 C13 C14 C15 177.7(3) . .
Cs1 C13 C14 C15 -111.2(4) . .
C12 C13 C14 Cs1 -71.1(3) . .
C11 N3 C14 C13 0.7(4) . .
Cs1 N3 C14 C13 -83.2(2) . .
C11 N3 C14 C15 -177.8(3) . .
Cs1 N3 C14 C15 98.2(3) . .
C11 N3 C14 Cs1 83.9(2) . .
O3 Cs1 C14 C13 4.7(2) 4_565 .
O2 Cs1 C14 C13 -72.9(2) 4_665 .
N2 Cs1 C14 C13 -154.4(2) . .
N3 Cs1 C14 C13 107.8(3) . .
N4 Cs1 C14 C13 109.6(2) . .
N1 Cs1 C14 C13 167.1(2) . .
C1 Cs1 C14 C13 -169.8(2) . .
C11 Cs1 C14 C13 71.1(2) . .
C4 Cs1 C14 C13 150.8(2) . .
C9 Cs1 C14 C13 87.2(2) . .
C2 Cs1 C14 C13 -166.2(2) . .
O3 Cs1 C14 N3 -103.06(18) 4_565 .
O2 Cs1 C14 N3 179.37(17) 4_665 .
N2 Cs1 C14 N3 97.84(19) . .
N4 Cs1 C14 N3 1.84(18) . .
N1 Cs1 C14 N3 59.34(19) . .
C1 Cs1 C14 N3 82.48(19) . .
C11 Cs1 C14 N3 -36.62(17) . .
C4 Cs1 C14 N3 43.1(2) . .
C9 Cs1 C14 N3 -20.57(18) . .
C2 Cs1 C14 N3 86.0(2) . .
O3 Cs1 C14 C15 137.5(2) 4_565 .
O2 Cs1 C14 C15 60.0(2) 4_665 .
N2 Cs1 C14 C15 -21.58(19) . .
N3 Cs1 C14 C15 -119.4(3) . .
N4 Cs1 C14 C15 -117.6(2) . .
N1 Cs1 C14 C15 -60.1(2) . .
C1 Cs1 C14 C15 -36.9(2) . .
C11 Cs1 C14 C15 -156.0(3) . .
C4 Cs1 C14 C15 -76.3(2) . .
C9 Cs1 C14 C15 -140.0(2) . .
C2 Cs1 C14 C15 -33.4(2) . .
C13 C14 C15 C16 101.2(4) . .
N3 C14 C15 C16 -80.6(4) . .
Cs1 C14 C15 C16 -2.3(3) . .
C13 C14 C15 C25 -17.4(5) . .
N3 C14 C15 C25 160.8(3) . .
Cs1 C14 C15 C25 -120.9(2) . .
C13 C14 C15 C24 -136.8(4) . .
N3 C14 C15 C24 41.4(4) . .
Cs1 C14 C15 C24 119.7(2) . .
C19 N2 C16 C17 0.3(4) . .
Cs1 N2 C16 C17 91.5(3) . .
C19 N2 C16 C15 -179.7(3) . .
Cs1 N2 C16 C15 -88.5(3) . .
C19 N2 C16 Cs1 -91.2(2) . .
C14 C15 C16 C17 -109.3(4) . .
C25 C15 C16 C17 9.4(5) . .
C24 C15 C16 C17 128.7(4) . .
C14 C15 C16 N2 70.7(4) . .
C25 C15 C16 N2 -170.6(3) . .
C24 C15 C16 N2 -51.4(4) . .
C14 C15 C16 Cs1 2.1(3) . .
C25 C15 C16 Cs1 120.8(2) . .
C24 C15 C16 Cs1 -119.9(2) . .
O3 Cs1 C16 C17 71.5(2) 4_565 .
O2 Cs1 C16 C17 8.8(2) 4_665 .
N2 Cs1 C16 C17 -105.3(3) . .
N3 Cs1 C16 C17 156.8(2) . .
N4 Cs1 C16 C17 -164.6(2) . .
N1 Cs1 C16 C17 -107.4(2) . .
C1 Cs1 C16 C17 -84.7(2) . .
C14 Cs1 C16 C17 132.8(3) . .
C11 Cs1 C16 C17 146.6(2) . .
C4 Cs1 C16 C17 -109.1(2) . .
C9 Cs1 C16 C17 172.7(2) . .
C2 Cs1 C16 C17 -73.1(2) . .
O3 Cs1 C16 N2 176.82(16) 4_565 .
O2 Cs1 C16 N2 114.07(19) 4_665 .
N3 Cs1 C16 N2 -97.9(2) . .
N4 Cs1 C16 N2 -59.25(19) . .
N1 Cs1 C16 N2 -2.13(18) . .
C1 Cs1 C16 N2 20.61(18) . .
C14 Cs1 C16 N2 -121.9(2) . .
C11 Cs1 C16 N2 -108.05(19) . .
C4 Cs1 C16 N2 -3.8(2) . .
C9 Cs1 C16 N2 -82.01(19) . .
C2 Cs1 C16 N2 32.17(19) . .
O3 Cs1 C16 C15 -62.5(2) 4_565 .
O2 Cs1 C16 C15 -125.3(2) 4_665 .
N2 Cs1 C16 C15 120.6(3) . .
N3 Cs1 C16 C15 22.72(18) . .
N4 Cs1 C16 C15 61.4(2) . .
N1 Cs1 C16 C15 118.5(2) . .
C1 Cs1 C16 C15 141.2(2) . .
C14 Cs1 C16 C15 -1.31(17) . .
C11 Cs1 C16 C15 12.58(19) . .
C4 Cs1 C16 C15 116.8(2) . .
C9 Cs1 C16 C15 38.6(2) . .
C2 Cs1 C16 C15 152.8(2) . .
N2 C16 C17 C18 0.2(4) . .
C15 C16 C17 C18 -179.8(3) . .
Cs1 C16 C17 C18 67.4(3) . .
C16 C17 C18 C19 -0.6(4) . .
C17 C18 C19 N2 0.8(4) . .
C17 C18 C19 C20 179.5(3) . .
C17 C18 C19 Cs1 -68.0(3) . .
C16 N2 C19 C18 -0.7(4) . .
Cs1 N2 C19 C18 -93.0(3) . .
C16 N2 C19 C20 -179.5(3) . .
Cs1 N2 C19 C20 88.2(3) . .
C16 N2 C19 Cs1 92.3(2) . .
O3 Cs1 C19 C18 -11.6(3) 4_565 .
O2 Cs1 C19 C18 -28.3(2) 4_665 .
N2 Cs1 C19 C18 105.0(3) . .
N3 Cs1 C19 C18 103.9(2) . .
N4 Cs1 C19 C18 160.3(2) . .
N1 Cs1 C19 C18 -161.7(2) . .
C1 Cs1 C19 C18 -136.8(3) . .
C14 Cs1 C19 C18 82.0(2) . .
C11 Cs1 C19 C18 103.3(2) . .
C4 Cs1 C19 C18 -152.9(2) . .
C9 Cs1 C19 C18 145.5(2) . .
C2 Cs1 C19 C18 -117.9(2) . .
O3 Cs1 C19 N2 -116.66(19) 4_565 .
O2 Cs1 C19 N2 -133.35(19) 4_665 .
N3 Cs1 C19 N2 -1.14(18) . .
N4 Cs1 C19 N2 55.27(19) . .
N1 Cs1 C19 N2 93.25(19) . .
C1 Cs1 C19 N2 118.2(2) . .
C14 Cs1 C19 N2 -23.05(18) . .
C11 Cs1 C19 N2 -1.8(2) . .
C4 Cs1 C19 N2 102.11(19) . .
C9 Cs1 C19 N2 40.5(2) . .
C2 Cs1 C19 N2 137.1(2) . .
O3 Cs1 C19 C20 122.9(2) 4_565 .
O2 Cs1 C19 C20 106.16(19) 4_665 .
N2 Cs1 C19 C20 -120.5(3) . .
N3 Cs1 C19 C20 -121.63(19) . .
N4 Cs1 C19 C20 -65.2(2) . .
N1 Cs1 C19 C20 -27.24(17) . .
C1 Cs1 C19 C20 -2.31(17) . .
C14 Cs1 C19 C20 -143.5(2) . .
C11 Cs1 C19 C20 -122.25(19) . .
C4 Cs1 C19 C20 -18.38(19) . .
C9 Cs1 C19 C20 -80.0(2) . .
C2 Cs1 C19 C20 16.57(18) . .
C18 C19 C20 C1 115.7(4) . .
N2 C19 C20 C1 -65.7(4) . .
Cs1 C19 C20 C1 3.7(3) . .
C18 C19 C20 C26 -1.9(5) . .
N2 C19 C20 C26 176.7(3) . .
Cs1 C19 C20 C26 -113.9(2) . .
C18 C19 C20 C42 -122.8(4) . .
N2 C19 C20 C42 55.8(4) . .
Cs1 C19 C20 C42 125.2(2) . .
C2 C1 C20 C19 -102.1(4) . .
N1 C1 C20 C19 80.7(4) . .
Cs1 C1 C20 C19 -4.0(3) . .
C2 C1 C20 C26 16.5(5) . .
N1 C1 C20 C26 -160.7(3) . .
Cs1 C1 C20 C26 114.6(2) . .
C2 C1 C20 C42 136.4(4) . .
N1 C1 C20 C42 -40.8(4) . .
Cs1 C1 C20 C42 -125.5(2) . .
C9 C10 C27 C28 167.5(3) . .
C11 C10 C27 C28 -70.8(4) . .
C23 C10 C27 C28 49.9(4) . .
C10 C27 C28 C29 173.7(3) . .
C30 O1 C29 C28 -114.7(3) . .
C27 C28 C29 O1 -81.7(4) . .
Cs1 O2 C30 O1 -116.2(3) 4_566 .
Cs1 O2 C30 C31 63.8(5) 4_566 .
C29 O1 C30 O2 -5.4(5) . .
C29 O1 C30 C31 174.5(3) . .
C34 N5 C31 C32 -0.8(4) . .
C34 N5 C31 C30 -179.2(3) . .
O2 C30 C31 N5 -173.7(3) . .
O1 C30 C31 N5 6.3(4) . .
O2 C30 C31 C32 8.2(6) . .
O1 C30 C31 C32 -171.8(3) . .
N5 C31 C32 C33 -0.1(4) . .
C30 C31 C32 C33 178.2(3) . .
N5 C31 C32 C43 179.7(3) . .
C30 C31 C32 C43 -2.0(6) . .
C31 C32 C33 C34 1.0(4) . .
C43 C32 C33 C34 -178.9(3) . .
C31 C32 C33 C45 -177.0(4) . .
C43 C32 C33 C45 3.2(6) . .
C31 N5 C34 C33 1.4(4) . .
C31 N5 C34 C35 -176.7(3) . .
C32 C33 C34 N5 -1.5(4) . .
C45 C33 C34 N5 176.7(3) . .
C32 C33 C34 C35 176.9(3) . .
C45 C33 C34 C35 -4.9(5) . .
C38 N6 C35 C36 -2.4(4) . .
C38 N6 C35 C34 176.5(3) . .
N5 C34 C35 N6 -2.6(6) . .
C33 C34 C35 N6 179.4(3) . .
N5 C34 C35 C36 176.2(3) . .
C33 C34 C35 C36 -1.9(5) . .
N6 C35 C36 C37 3.1(4) . .
C34 C35 C36 C37 -175.9(3) . .
N6 C35 C36 C50 -174.7(3) . .
C34 C35 C36 C50 6.4(5) . .
C35 C36 C37 C38 -2.6(4) . .
C50 C36 C37 C38 174.7(4) . .
C35 C36 C37 C51 179.1(3) . .
C50 C36 C37 C51 -3.6(6) . .
C35 N6 C38 C37 0.7(4) . .
C35 N6 C38 C39 177.6(3) . .
C36 C37 C38 N6 1.2(4) . .
C51 C37 C38 N6 179.5(3) . .
C36 C37 C38 C39 -175.5(3) . .
C51 C37 C38 C39 2.8(6) . .
Cs1 O3 C39 O4 70.3(4) 4_666 .
Cs1 O3 C39 C38 -111.2(3) 4_666 .
C40 O4 C39 O3 2.4(5) . .
C40 O4 C39 C38 -176.3(3) . .
C40 O4 C39 Cs1 45.4(3) . 4_666
N6 C38 C39 O3 170.7(3) . .
C37 C38 C39 O3 -13.0(6) . .
N6 C38 C39 O4 -10.6(4) . .
C37 C38 C39 O4 165.7(3) . .
N6 C38 C39 Cs1 114.3(3) . 4_666
C37 C38 C39 Cs1 -69.4(4) . 4_666
C39 O4 C40 C41 131.8(3) . .
O4 C40 C41 C42 76.1(4) . .
C40 C41 C42 C20 -170.8(3) . .
C19 C20 C42 C41 68.1(3) . .
C1 C20 C42 C41 -169.7(3) . .
C26 C20 C42 C41 -51.8(4) . .
C31 C32 C43 C44 86.8(4) . .
C33 C32 C43 C44 -93.3(4) . .
C31 C32 C43 Cs1 -41.0(4) . 4_566
C33 C32 C43 Cs1 138.9(3) . 4_566
C34 C33 C45 C46 -168.9(3) . .
C32 C33 C45 C46 8.8(6) . .
C34 C33 C45 C50 6.9(5) . .
C32 C33 C45 C50 -175.4(3) . .
C50 C45 C46 C47 1.3(6) . .
C33 C45 C46 C47 177.2(4) . .
C45 C46 C47 C48 -0.2(6) . .
C46 C47 C48 C49 -0.8(6) . .
C47 C48 C49 C50 0.8(6) . .
C48 C49 C50 C45 0.2(5) . .
C48 C49 C50 C36 -174.5(3) . .
C46 C45 C50 C49 -1.3(5) . .
C33 C45 C50 C49 -177.3(3) . .
C46 C45 C50 C36 173.6(3) . .
C33 C45 C50 C36 -2.4(5) . .
C35 C36 C50 C49 170.5(3) . .
C37 C36 C50 C49 -6.4(6) . .
C35 C36 C50 C45 -4.2(5) . .
C37 C36 C50 C45 178.9(4) . .
C38 C37 C51 C52 -90.7(4) . .
C36 C37 C51 C52 87.3(4) . .
